data_1516659
loop_
_publ_author_name
'Yang, Luo'
'Deng, Gang'
'Wang, De-Xian'
'Huang, Zhi-Tang'
'Zhu, Jie-Ping'
'Wang, Mei-Xiang'

_publ_section_title
;
 Highly efficient and stereoselective N-vinylation of oxiranecarboxamides
 and unprecedented 8-endo-epoxy-arene cyclization: expedient and
 biomimetic synthesis of some Clausena alkaloids.
;
_journal_issue 7
_journal_name_full 'Organic letters'
_journal_page_first 1387
_journal_page_last 1390
_journal_paper_doi 10.1021/ol070292+
_journal_volume 9
_journal_year 2007
_chemical_formula_sum 'C18 H17 N O2'
_chemical_formula_weight 279.33
_chemical_name_systematic
; 

 ? 

;
_space_group_IT_number 14
_symmetry_cell_setting triclinic
_symmetry_space_group_name_Hall '-P 2ybc'
_symmetry_space_group_name_H-M 'P 1 21/c 1'
_atom_sites_solution_hydrogens geom
_atom_sites_solution_primary direct
_atom_sites_solution_secondary difmap
_audit_creation_method SHELXL-97
_cell_angle_alpha 90.00
_cell_angle_beta 106.55(3)
_cell_angle_gamma 90.00
_cell_formula_units_Z 4
_cell_length_a 12.063(2)
_cell_length_b 11.771(2)
_cell_length_c 11.209(2)
_cell_measurement_reflns_used 3448
_cell_measurement_temperature 293(2)
_cell_measurement_theta_max 27.42
_cell_measurement_theta_min 1.76
_cell_volume 1525.7(5)
_computing_cell_refinement 'Rapid Auto(Rigaku 2001)'
_computing_data_collection 'Rapid Auto(Rigaku 2001)'
_computing_data_reduction 'Rapid Auto(Rigaku 2001)'
_computing_structure_refinement 'SHELXL-97 (Sheldrick, 1997)'
_computing_structure_solution 'SHELXS-97 (Sheldrick, 1990)'
_diffrn_ambient_temperature 293(2)
_diffrn_measured_fraction_theta_full 0.993
_diffrn_measured_fraction_theta_max 0.993
_diffrn_measurement_device_type 'Rigaku raxis Rapid IP'
_diffrn_measurement_method oscillation
_diffrn_radiation_monochromator graphite
_diffrn_radiation_source 'Rotating Anode'
_diffrn_radiation_type MoK\a
_diffrn_radiation_wavelength 0.71073
_diffrn_reflns_av_R_equivalents 0.0000
_diffrn_reflns_av_sigmaI/netI 0.0638
_diffrn_reflns_limit_h_max 14
_diffrn_reflns_limit_h_min -15
_diffrn_reflns_limit_k_max 0
_diffrn_reflns_limit_k_min -15
_diffrn_reflns_limit_l_max 14
_diffrn_reflns_limit_l_min 0
_diffrn_reflns_number 3448
_diffrn_reflns_theta_full 27.42
_diffrn_reflns_theta_max 27.42
_diffrn_reflns_theta_min 1.76
_exptl_absorpt_coefficient_mu 0.079
_exptl_absorpt_correction_T_max 0.9939
_exptl_absorpt_correction_T_min 0.9642
_exptl_absorpt_correction_type empirical
_exptl_absorpt_process_details abscor
_exptl_crystal_colour colorless
_exptl_crystal_density_diffrn 1.216
_exptl_crystal_density_method 'not measured'
_exptl_crystal_description 'thin plate'
_exptl_crystal_F_000 592
_exptl_crystal_size_max 0.46
_exptl_crystal_size_mid 0.45
_exptl_crystal_size_min 0.08
_refine_diff_density_max 0.382
_refine_diff_density_min -0.271
_refine_diff_density_rms 0.088
_refine_ls_extinction_coef 0.111(10)
_refine_ls_extinction_expression Fc^*^=kFc[1+0.001xFc^2^\l^3^/sin(2\q)]^-1/4^
_refine_ls_extinction_method SHELXL
_refine_ls_goodness_of_fit_ref 1.033
_refine_ls_hydrogen_treatment constr
_refine_ls_matrix_type full
_refine_ls_number_parameters 191
_refine_ls_number_reflns 3448
_refine_ls_number_restraints 0
_refine_ls_restrained_S_all 1.033
_refine_ls_R_factor_all 0.0932
_refine_ls_R_factor_gt 0.0662
_refine_ls_shift/su_max 0.000
_refine_ls_shift/su_mean 0.000
_refine_ls_structure_factor_coef Fsqd
_refine_ls_weighting_details 'calc w=1/[\s^2^(Fo^2^)+(0.1086P)^2^+0.0000P] where P=(Fo^2^+2Fc^2^)/3'
_refine_ls_weighting_scheme calc
_refine_ls_wR_factor_gt 0.1721
_refine_ls_wR_factor_ref 0.1959
_reflns_number_gt 2264
_reflns_number_total 3448
_reflns_threshold_expression >2sigma(I)
_cod_data_source_file ol070292%2Bsi20070205_095151.cif
_cod_data_source_block b
_cod_depositor_comments
;
The following automatic conversions were performed:

'_symmetry_cell_setting' value 'Triclinic' changed to 'triclinic'
according to
/usr/data/users/saulius/automatic-downloads/retrospective/ACS/lib/dictionaries/cif_core.dic
dictionary named 'cif_core.dic' version 2.4.2 from 2011-04-26.

Automatic conversion script
Id: cif_fix_values 2281 2013-09-26 08:29:07Z andrius 
;
_cod_original_cell_volume 1525.6(5)
_cod_original_sg_symbol_H-M P21/c
_cod_database_code 1516659

loop_
_symmetry_equiv_pos_as_xyz
'x, y, z'
'-x, y+1/2, -z+1/2'
'-x, -y, -z'
'x, -y-1/2, z-1/2'

loop_
_atom_site_label
_atom_site_type_symbol
_atom_site_fract_x
_atom_site_fract_y
_atom_site_fract_z
_atom_site_U_iso_or_equiv
_atom_site_adp_type
_atom_site_occupancy
_atom_site_symmetry_multiplicity
_atom_site_calc_flag
_atom_site_refinement_flags
N1 N 0.59703(13) 0.28590(14) 0.14589(16) 0.0547(4) Uani 1 1 d .
O1 O 0.52187(12) 0.15725(13) -0.00433(13) 0.0643(4) Uani 1 1 d .
O2 O 0.50356(11) 0.01049(14) 0.17946(15) 0.0637(4) Uani 1 1 d .
H2A H 0.5071 -0.0346 0.1249 0.095 Uiso 1 1 calc R
C1 C 0.80992(14) 0.09751(15) 0.19284(16) 0.0420(4) Uani 1 1 d .
C2 C 0.88308(16) 0.05205(17) 0.12885(18) 0.0522(5) Uani 1 1 d .
H2B H 0.8673 -0.0199 0.0938 0.063 Uiso 1 1 calc R
C3 C 0.97759(17) 0.1100(2) 0.1159(2) 0.0650(6) Uani 1 1 d .
H3A H 1.0252 0.0770 0.0733 0.078 Uiso 1 1 calc R
C4 C 1.00202(17) 0.2167(2) 0.1658(2) 0.0681(6) Uani 1 1 d .
H4A H 1.0648 0.2573 0.1557 0.082 Uiso 1 1 calc R
C5 C 0.93279(17) 0.26218(19) 0.2306(2) 0.0608(5) Uani 1 1 d .
H5A H 0.9504 0.3338 0.2660 0.073 Uiso 1 1 calc R
C6 C 0.83656(15) 0.20519(16) 0.24555(17) 0.0483(4) Uani 1 1 d .
C7 C 0.76942(18) 0.26915(18) 0.31515(19) 0.0604(5) Uani 1 1 d .
H7A H 0.8043 0.2814 0.3995 0.073 Uiso 1 1 calc R
C8 C 0.66506(19) 0.30992(19) 0.2682(2) 0.0635(6) Uani 1 1 d .
H8A H 0.6344 0.3568 0.3176 0.076 Uiso 1 1 calc R
C9 C 0.57117(14) 0.17887(17) 0.10580(17) 0.0483(5) Uani 1 1 d .
C10 C 0.59816(14) 0.08553(17) 0.20267(18) 0.0479(5) Uani 1 1 d .
H10A H 0.6085 0.1202 0.2846 0.057 Uiso 1 1 calc R
C11 C 0.71069(14) 0.02261(15) 0.20381(17) 0.0433(4) Uani 1 1 d .
H11A H 0.6911 -0.0256 0.1295 0.052 Uiso 1 1 calc R
C12 C 0.74300(15) -0.05807(16) 0.31371(18) 0.0491(5) Uani 1 1 d .
C13 C 0.69458(16) -0.16651(18) 0.3035(2) 0.0599(6) Uani 1 1 d .
H13A H 0.6466 -0.1909 0.2273 0.072 Uiso 1 1 calc R
C14 C 0.71720(19) -0.2381(2) 0.4053(3) 0.0734(7) Uani 1 1 d .
H14A H 0.6838 -0.3099 0.3975 0.088 Uiso 1 1 calc R
C15 C 0.7885(2) -0.2037(2) 0.5177(3) 0.0808(8) Uani 1 1 d .
H15A H 0.8030 -0.2518 0.5863 0.097 Uiso 1 1 calc R
C16 C 0.8384(2) -0.0984(2) 0.5288(2) 0.0836(8) Uani 1 1 d .
H16A H 0.8874 -0.0753 0.6050 0.100 Uiso 1 1 calc R
C17 C 0.8163(2) -0.0256(2) 0.4272(2) 0.0663(6) Uani 1 1 d .
H17A H 0.8512 0.0455 0.4358 0.080 Uiso 1 1 calc R
C18 C 0.5585(2) 0.3817(2) 0.0622(3) 0.0763(7) Uani 1 1 d .
H18A H 0.5138 0.3543 -0.0178 0.114 Uiso 1 1 calc R
H18B H 0.6245 0.4227 0.0533 0.114 Uiso 1 1 calc R
H18C H 0.5116 0.4312 0.0958 0.114 Uiso 1 1 calc R

loop_
_atom_site_aniso_label
_atom_site_aniso_U_11
_atom_site_aniso_U_22
_atom_site_aniso_U_33
_atom_site_aniso_U_23
_atom_site_aniso_U_13
_atom_site_aniso_U_12
N1 0.0515(9) 0.0504(10) 0.0647(10) 0.0082(8) 0.0205(8) 0.0108(7)
O1 0.0604(8) 0.0670(10) 0.0590(9) 0.0109(7) 0.0067(7) 0.0017(7)
O2 0.0449(7) 0.0674(9) 0.0827(11) 0.0177(8) 0.0245(7) -0.0048(6)
C1 0.0377(8) 0.0449(9) 0.0426(9) 0.0036(7) 0.0102(7) 0.0037(7)
C2 0.0509(10) 0.0532(11) 0.0561(11) -0.0016(9) 0.0212(8) 0.0032(8)
C3 0.0512(10) 0.0815(16) 0.0700(14) -0.0018(12) 0.0295(10) 0.0006(10)
C4 0.0475(11) 0.0841(17) 0.0736(14) 0.0051(12) 0.0186(10) -0.0134(10)
C5 0.0509(10) 0.0551(12) 0.0711(13) -0.0034(10) 0.0088(9) -0.0111(9)
C6 0.0424(9) 0.0496(10) 0.0502(10) -0.0026(8) 0.0090(7) 0.0013(7)
C7 0.0604(12) 0.0609(12) 0.0585(12) -0.0149(10) 0.0145(9) 0.0035(10)
C8 0.0705(13) 0.0588(13) 0.0659(13) -0.0101(10) 0.0269(11) 0.0110(10)
C9 0.0384(8) 0.0563(11) 0.0523(11) 0.0071(9) 0.0163(8) 0.0069(8)
C10 0.0404(8) 0.0523(10) 0.0529(10) 0.0081(8) 0.0164(7) 0.0023(8)
C11 0.0409(8) 0.0432(9) 0.0465(10) 0.0028(7) 0.0137(7) 0.0023(7)
C12 0.0432(9) 0.0496(10) 0.0575(11) 0.0087(9) 0.0191(8) 0.0084(8)
C13 0.0437(9) 0.0547(11) 0.0810(14) 0.0169(11) 0.0171(9) 0.0035(8)
C14 0.0538(11) 0.0635(13) 0.1078(19) 0.0323(14) 0.0308(12) 0.0089(11)
C15 0.0773(15) 0.0884(19) 0.0821(18) 0.0423(15) 0.0313(14) 0.0180(14)
C16 0.1006(19) 0.0878(19) 0.0567(14) 0.0196(13) 0.0131(13) 0.0130(16)
C17 0.0793(14) 0.0613(13) 0.0545(12) 0.0103(10) 0.0127(11) 0.0046(11)
C18 0.0891(16) 0.0543(13) 0.0915(18) 0.0211(12) 0.0358(14) 0.0167(12)

loop_
_atom_type_symbol
_atom_type_description
_atom_type_scat_dispersion_real
_atom_type_scat_dispersion_imag
_atom_type_scat_source
C C 0.0033 0.0016 'International Tables Vol C Tables 4.2.6.8 and 6.1.1.4'
H H 0.0000 0.0000 'International Tables Vol C Tables 4.2.6.8 and 6.1.1.4'
N N 0.0061 0.0033 'International Tables Vol C Tables 4.2.6.8 and 6.1.1.4'
O O 0.0106 0.0060 'International Tables Vol C Tables 4.2.6.8 and 6.1.1.4'

loop_
_geom_angle_atom_site_label_1
_geom_angle_atom_site_label_2
_geom_angle_atom_site_label_3
_geom_angle
C9 N1 C8 121.87(17)
C9 N1 C18 120.62(18)
C8 N1 C18 117.48(19)
C2 C1 C6 117.60(17)
C2 C1 C11 116.62(16)
C6 C1 C11 125.72(15)
C3 C2 C1 122.09(19)
C2 C3 C4 120.02(19)
C5 C4 C3 118.94(19)
C4 C5 C6 122.3(2)
C5 C6 C1 119.06(17)
C5 C6 C7 114.76(18)
C1 C6 C7 126.16(17)
C8 C7 C6 125.6(2)
C7 C8 N1 122.94(19)
O1 C9 N1 121.83(18)
O1 C9 C10 120.77(18)
N1 C9 C10 117.30(17)
O2 C10 C9 109.00(15)
O2 C10 C11 111.43(16)
C9 C10 C11 111.30(14)
C12 C11 C1 113.77(14)
C12 C11 C10 109.23(13)
C1 C11 C10 115.61(14)
C17 C12 C13 118.19(18)
C17 C12 C11 121.64(17)
C13 C12 C11 120.12(18)
C14 C13 C12 120.7(2)
C15 C14 C13 120.3(2)
C16 C15 C14 119.7(2)
C15 C16 C17 120.6(3)
C12 C17 C16 120.5(2)

loop_
_geom_bond_atom_site_label_1
_geom_bond_atom_site_label_2
_geom_bond_distance
N1 C9 1.344(3)
N1 C8 1.411(3)
N1 C18 1.456(3)
O1 C9 1.234(2)
O2 C10 1.407(2)
C1 C2 1.393(2)
C1 C6 1.397(2)
C1 C11 1.520(2)
C2 C3 1.371(3)
C3 C4 1.373(3)
C4 C5 1.362(3)
C5 C6 1.392(3)
C6 C7 1.480(3)
C7 C8 1.310(3)
C9 C10 1.513(3)
C10 C11 1.543(2)
C11 C12 1.516(2)
C12 C17 1.381(3)
C12 C13 1.395(3)
C13 C14 1.382(3)
C14 C15 1.369(4)
C15 C16 1.368(4)
C16 C17 1.388(3)
